data_4030800
loop_
_publ_author_name
'Andreoli, Federico'
'Kaid-Slimane, Radia'
'Coppola, Fabien'
'Farran, Daniel'
'Roussel, Christian'
'Vanthuyne, Nicolas'

_publ_section_title
;
 Access to N-thioalkenyl and N-(o-thio)aryl-Benzimidazol-2-ones by Ring
 Opening of Thiazolobenzimidazolium and Benzimidazobenzothiazolium Salts
 and C-O Bond Cleavage of an Alkoxide.
;
_journal_name_full 'The Journal of organic chemistry'
_journal_page_first 150311084704007
_journal_paper_doi 10.1021/acs.joc.5b00221
_journal_year 2015
_chemical_compound_source 'synthesis as described'
_chemical_formula_moiety 'C17 H16 N2 O S'
_chemical_formula_sum 'C17 H16 N2 O S'
_chemical_formula_weight 296.38
_chemical_name_systematic
;
 ?
;
_space_group_IT_number 14
_symmetry_cell_setting monoclinic
_symmetry_Int_Tables_number 14
_symmetry_space_group_name_Hall '-P 2ybc'
_symmetry_space_group_name_H-M 'P 1 21/c 1'
_atom_sites_solution_hydrogens geom
_atom_sites_solution_primary direct
_atom_sites_solution_secondary difmap
_audit_conform_dict_location ftp://ftp.iucr.org/pub/cif_core.dic
_audit_conform_dict_name cif_core.dic
_audit_conform_dict_version 2.4
_audit_creation_date 2012-07-10T10:46:58-00:00
_audit_creation_method 'WinGX routine CIF_UPDATE'
_cell_angle_alpha 90
_cell_angle_beta 116.651(1)
_cell_angle_gamma 90
_cell_formula_units_Z 8
_cell_length_a 17.6227(3)
_cell_length_b 11.7212(2)
_cell_length_c 16.6110(2)
_cell_measurement_reflns_used 28030
_cell_measurement_temperature 293(2)
_cell_measurement_theta_max 29.03
_cell_measurement_theta_min 2.17
_cell_measurement_wavelength 0.71073
_cell_volume 3066.61(9)
_computing_molecular_graphics 'Ortep-3 for Windows (Farrugia, 1997)'
_computing_publication_material 'WinGX publication routines (Farrugia, 1999)'
_computing_structure_refinement 'SHELXL-97 (Sheldrick, 2008)'
_diffrn_ambient_temperature 293(2)
_diffrn_measured_fraction_theta_full 0.972
_diffrn_measured_fraction_theta_max 0.972
_diffrn_measurement_device_type KappaCCD
_diffrn_measurement_method 'Omega + Phi scan'
_diffrn_radiation_monochromator graphite
_diffrn_radiation_probe x-ray
_diffrn_radiation_type MoK\a
_diffrn_radiation_wavelength 0.71073
_diffrn_reflns_av_R_equivalents 0.041
_diffrn_reflns_av_unetI/netI 0.0375
_diffrn_reflns_limit_h_max 23
_diffrn_reflns_limit_h_min -21
_diffrn_reflns_limit_k_max 0
_diffrn_reflns_limit_k_min -15
_diffrn_reflns_limit_l_max 0
_diffrn_reflns_limit_l_min -22
_diffrn_reflns_number 28030
_diffrn_reflns_theta_full 29.03
_diffrn_reflns_theta_max 29.03
_diffrn_reflns_theta_min 2.17
_diffrn_standards_number 0
_exptl_absorpt_coefficient_mu 0.211
_exptl_absorpt_correction_type none
_exptl_crystal_colour 'pale yellow'
_exptl_crystal_density_diffrn 1.284
_exptl_crystal_density_method 'not measured'
_exptl_crystal_description prism
_exptl_crystal_F_000 1248
_exptl_crystal_size_max 0.5
_exptl_crystal_size_mid 0.4
_exptl_crystal_size_min 0.36
_refine_diff_density_max 0.223
_refine_diff_density_min -0.436
_refine_diff_density_rms 0.043
_refine_ls_extinction_method none
_refine_ls_goodness_of_fit_ref 1.021
_refine_ls_hydrogen_treatment constr
_refine_ls_matrix_type full
_refine_ls_number_parameters 379
_refine_ls_number_reflns 7930
_refine_ls_number_restraints 0
_refine_ls_restrained_S_all 1.021
_refine_ls_R_factor_all 0.0832
_refine_ls_R_factor_gt 0.0495
_refine_ls_shift/su_max 0
_refine_ls_shift/su_mean 0
_refine_ls_structure_factor_coef Fsqd
_refine_ls_weighting_details 'calc w=1/[\s^2^(Fo^2^)+(0.0633P)^2^+1.0354P] where P=(Fo^2^+2Fc^2^)/3'
_refine_ls_weighting_scheme calc
_refine_ls_wR_factor_gt 0.1195
_refine_ls_wR_factor_ref 0.1419
_reflns_number_gt 5493
_reflns_number_total 7930
_reflns_threshold_expression >2\s(I)
_cod_data_source_file jo5b00221_si_002.cif
_cod_data_source_block df09
_cod_original_cell_volume 3066.61(8)
_cod_original_sg_symbol_H-M 'P 21/c'
_cod_database_code 4030800

loop_
_symmetry_equiv_pos_as_xyz
'x, y, z'
'-x, y+1/2, -z+1/2'
'-x, -y, -z'
'x, -y-1/2, z-1/2'

loop_
_atom_site_label
_atom_site_type_symbol
_atom_site_fract_x
_atom_site_fract_y
_atom_site_fract_z
_atom_site_U_iso_or_equiv
_atom_site_adp_type
_atom_site_occupancy
_atom_site_symmetry_multiplicity
_atom_site_calc_flag
_atom_site_refinement_flags
C1 C 0.25123(10) 0.25984(14) 0.29243(10) 0.0375(3) Uani 1 1 d .
C2 C 0.30852(11) 0.34814(16) 0.31196(12) 0.0470(4) Uani 1 1 d .
H2 H 0.2955 0.4217 0.3227 0.056 Uiso 1 1 calc R
C3 C 0.38652(12) 0.32198(19) 0.31477(14) 0.0576(5) Uani 1 1 d .
H3 H 0.4267 0.3795 0.3275 0.069 Uiso 1 1 calc R
C4 C 0.40594(13) 0.2124(2) 0.29912(16) 0.0635(5) Uani 1 1 d .
H4 H 0.4585 0.1981 0.3008 0.076 Uiso 1 1 calc R
C5 C 0.34900(12) 0.12372(18) 0.28109(15) 0.0587(5) Uani 1 1 d .
H5 H 0.3624 0.0499 0.2714 0.07 Uiso 1 1 calc R
C6 C 0.27118(11) 0.14938(15) 0.27798(12) 0.0430(4) Uani 1 1 d .
C7 C 0.13746(11) 0.14487(13) 0.26518(11) 0.0400(3) Uani 1 1 d .
C8 C 0.19574(16) -0.04063(17) 0.2463(2) 0.0764(7) Uani 1 1 d .
H8A H 0.1465 -0.0699 0.25 0.115 Uiso 1 1 calc R
H8B H 0.2457 -0.0771 0.2909 0.115 Uiso 1 1 calc R
H8C H 0.1911 -0.0556 0.1875 0.115 Uiso 1 1 calc R
C9 C 0.12536(10) 0.34471(13) 0.30591(10) 0.0363(3) Uani 1 1 d .
C10 C 0.11079(11) 0.32334(13) 0.38537(11) 0.0391(3) Uani 1 1 d .
C11 C 0.16464(12) 0.25214(16) 0.45418(12) 0.0489(4) Uani 1 1 d .
H11 H 0.2084 0.2143 0.4486 0.059 Uiso 1 1 calc R
C12 C 0.15366(16) 0.23704(18) 0.53090(13) 0.0632(6) Uani 1 1 d .
H12 H 0.1909 0.1907 0.5772 0.076 Uiso 1 1 calc R
C13 C 0.08779(17) 0.29036(19) 0.53893(14) 0.0667(6) Uani 1 1 d .
H13 H 0.08 0.2791 0.5902 0.08 Uiso 1 1 calc R
C14 C 0.03370(15) 0.36004(18) 0.47128(15) 0.0621(6) Uani 1 1 d .
H14 H -0.0107 0.3961 0.4769 0.074 Uiso 1 1 calc R
C15 C 0.04446(12) 0.37723(15) 0.39461(13) 0.0489(4) Uani 1 1 d .
H15 H 0.0074 0.4248 0.3491 0.059 Uiso 1 1 calc R
C16 C 0.10444(11) 0.44331(14) 0.25984(11) 0.0418(4) Uani 1 1 d .
H16 H 0.0797 0.4989 0.2804 0.05 Uiso 1 1 calc R
C17 C 0.07644(17) 0.6187(2) 0.14405(19) 0.0762(7) Uani 1 1 d .
H17A H 0.0201 0.6183 0.1394 0.114 Uiso 1 1 calc R
H17B H 0.0744 0.6454 0.0885 0.114 Uiso 1 1 calc R
H17C H 0.112 0.6683 0.1923 0.114 Uiso 1 1 calc R
C18 C 0.24655(10) 0.68920(15) 0.04735(11) 0.0421(4) Uani 1 1 d .
C19 C 0.20097(13) 0.59120(19) 0.01097(14) 0.0581(5) Uani 1 1 d .
H19 H 0.221 0.5199 0.0361 0.07 Uiso 1 1 calc R
C20 C 0.12367(14) 0.6037(2) -0.06498(16) 0.0739(7) Uani 1 1 d .
H20 H 0.0916 0.5391 -0.0919 0.089 Uiso 1 1 calc R
C21 C 0.09332(14) 0.7095(3) -0.10152(16) 0.0756(7) Uani 1 1 d .
H21 H 0.0413 0.7147 -0.1525 0.091 Uiso 1 1 calc R
C22 C 0.13830(13) 0.8076(2) -0.06436(14) 0.0633(6) Uani 1 1 d .
H22 H 0.1173 0.879 -0.0887 0.076 Uiso 1 1 calc R
C23 C 0.21597(11) 0.79606(16) 0.01063(11) 0.0453(4) Uani 1 1 d .
C24 C 0.34493(11) 0.82329(14) 0.12981(11) 0.0421(4) Uani 1 1 d .
C25 C 0.27315(17) 0.99710(17) 0.04325(17) 0.0724(6) Uani 1 1 d .
H25A H 0.3228 1.0335 0.0884 0.109 Uiso 1 1 calc R
H25B H 0.2233 1.0296 0.0437 0.109 Uiso 1 1 calc R
H25C H 0.2712 1.0084 -0.0149 0.109 Uiso 1 1 calc R
C26 C 0.37852(10) 0.62377(14) 0.18347(11) 0.0403(4) Uani 1 1 d .
C27 C 0.39328(11) 0.63947(14) 0.27761(11) 0.0419(4) Uani 1 1 d .
C28 C 0.33139(13) 0.68695(17) 0.29717(14) 0.0549(5) Uani 1 1 d .
H28 H 0.2803 0.7107 0.2504 0.066 Uiso 1 1 calc R
C29 C 0.34468(17) 0.6995(2) 0.38524(16) 0.0705(6) Uani 1 1 d .
H29 H 0.3023 0.7305 0.3974 0.085 Uiso 1 1 calc R
C30 C 0.42025(17) 0.6664(2) 0.45473(15) 0.0701(6) Uani 1 1 d .
H30 H 0.4292 0.6751 0.514 0.084 Uiso 1 1 calc R
C31 C 0.48244(15) 0.62048(18) 0.43706(13) 0.0620(5) Uani 1 1 d .
H31 H 0.5337 0.5982 0.4844 0.074 Uiso 1 1 calc R
C32 C 0.46970(12) 0.60696(16) 0.34906(12) 0.0507(4) Uani 1 1 d .
H32 H 0.5125 0.576 0.3377 0.061 Uiso 1 1 calc R
C33 C 0.40918(12) 0.53634(16) 0.15531(12) 0.0498(4) Uani 1 1 d .
H33 H 0.4386 0.4801 0.1972 0.06 Uiso 1 1 calc R
C34 C 0.4455(3) 0.3836(3) 0.0555(2) 0.1137(12) Uani 1 1 d .
H34A H 0.5045 0.3871 0.098 0.171 Uiso 1 1 calc R
H34B H 0.4403 0.3614 -0.0024 0.171 Uiso 1 1 calc R
H34C H 0.4173 0.3286 0.0755 0.171 Uiso 1 1 calc R
N1 N 0.20154(9) 0.08059(12) 0.26220(10) 0.0457(3) Uani 1 1 d .
N2 N 0.16807(8) 0.25651(11) 0.28308(9) 0.0367(3) Uani 1 1 d .
N3 N 0.27626(10) 0.87612(12) 0.06203(10) 0.0481(4) Uani 1 1 d .
N4 N 0.32612(8) 0.70739(12) 0.12082(9) 0.0405(3) Uani 1 1 d .
O1 O 0.06759(8) 0.11164(11) 0.25321(9) 0.0521(3) Uani 1 1 d .
O2 O 0.40935(8) 0.86836(11) 0.18588(9) 0.0569(3) Uani 1 1 d .
S1 S 0.11877(4) 0.47750(4) 0.16632(3) 0.05592(15) Uani 1 1 d .
S2 S 0.39858(5) 0.51927(5) 0.04721(4) 0.07198(19) Uani 1 1 d .

loop_
_atom_site_aniso_label
_atom_site_aniso_U_11
_atom_site_aniso_U_22
_atom_site_aniso_U_33
_atom_site_aniso_U_23
_atom_site_aniso_U_13
_atom_site_aniso_U_12
C1 0.0374(8) 0.0369(8) 0.0373(8) 0.0008(6) 0.0160(6) 0.0012(6)
C2 0.0464(9) 0.0398(9) 0.0538(10) -0.0010(7) 0.0216(8) -0.0050(7)
C3 0.0447(10) 0.0631(13) 0.0637(12) 0.0023(10) 0.0232(9) -0.0097(9)
C4 0.0430(10) 0.0721(14) 0.0793(14) 0.0006(11) 0.0308(10) 0.0022(10)
C5 0.0503(11) 0.0546(12) 0.0731(13) -0.0038(10) 0.0292(10) 0.0112(9)
C6 0.0404(9) 0.0396(9) 0.0480(9) -0.0015(7) 0.0191(7) 0.0023(7)
C7 0.0439(9) 0.0310(8) 0.0443(9) -0.0029(6) 0.0192(7) -0.0026(7)
C8 0.0761(15) 0.0355(11) 0.124(2) -0.0162(12) 0.0504(15) -0.0008(10)
C9 0.0388(8) 0.0305(7) 0.0389(8) -0.0028(6) 0.0168(6) -0.0003(6)
C10 0.0474(9) 0.0312(8) 0.0386(8) -0.0033(6) 0.0192(7) -0.0048(7)
C11 0.0604(11) 0.0390(9) 0.0460(9) 0.0009(7) 0.0227(8) -0.0025(8)
C12 0.0918(16) 0.0498(11) 0.0464(10) 0.0055(9) 0.0296(11) -0.0071(11)
C13 0.1099(18) 0.0520(12) 0.0536(12) -0.0088(9) 0.0505(12) -0.0176(12)
C14 0.0850(15) 0.0484(11) 0.0757(14) -0.0148(10) 0.0564(12) -0.0109(10)
C15 0.0572(11) 0.0403(9) 0.0567(10) -0.0031(8) 0.0322(9) -0.0004(8)
C16 0.0503(9) 0.0330(8) 0.0443(9) -0.0002(7) 0.0233(7) 0.0045(7)
C17 0.0869(16) 0.0598(14) 0.0993(18) 0.0375(13) 0.0573(15) 0.0255(12)
C18 0.0391(8) 0.0458(9) 0.0419(8) 0.0012(7) 0.0185(7) 0.0012(7)
C19 0.0517(11) 0.0559(12) 0.0647(12) -0.0067(9) 0.0242(9) -0.0082(9)
C20 0.0504(12) 0.0889(18) 0.0719(14) -0.0203(13) 0.0180(11) -0.0174(12)
C21 0.0456(11) 0.106(2) 0.0587(13) -0.0072(13) 0.0085(10) 0.0018(12)
C22 0.0503(11) 0.0786(15) 0.0527(11) 0.0124(10) 0.0156(9) 0.0163(10)
C23 0.0420(9) 0.0515(10) 0.0427(9) 0.0053(7) 0.0193(7) 0.0080(8)
C24 0.0442(9) 0.0350(8) 0.0452(9) 0.0058(7) 0.0186(7) 0.0041(7)
C25 0.0877(16) 0.0396(11) 0.0771(15) 0.0171(10) 0.0257(13) 0.0145(10)
C26 0.0426(9) 0.0351(8) 0.0425(8) 0.0069(6) 0.0185(7) 0.0054(7)
C27 0.0472(9) 0.0333(8) 0.0472(9) 0.0062(7) 0.0228(7) 0.0029(7)
C28 0.0586(11) 0.0542(11) 0.0585(11) 0.0074(9) 0.0323(9) 0.0109(9)
C29 0.0895(17) 0.0714(15) 0.0721(14) -0.0010(11) 0.0555(13) 0.0043(13)
C30 0.0996(18) 0.0663(14) 0.0502(12) 0.0042(10) 0.0387(12) -0.0044(13)
C31 0.0750(14) 0.0530(12) 0.0475(10) 0.0101(9) 0.0182(10) -0.0010(10)
C32 0.0553(11) 0.0436(10) 0.0493(10) 0.0082(8) 0.0198(8) 0.0062(8)
C33 0.0616(11) 0.0417(10) 0.0501(10) 0.0077(8) 0.0286(9) 0.0115(8)
C34 0.165(3) 0.092(2) 0.097(2) -0.0002(17) 0.071(2) 0.060(2)
N1 0.0456(8) 0.0303(7) 0.0608(9) -0.0062(6) 0.0237(7) 0.0015(6)
N2 0.0380(7) 0.0291(6) 0.0442(7) -0.0014(5) 0.0193(6) 0.0008(5)
N3 0.0509(8) 0.0361(7) 0.0529(8) 0.0098(6) 0.0193(7) 0.0092(6)
N4 0.0406(7) 0.0337(7) 0.0423(7) 0.0048(5) 0.0142(6) 0.0039(6)
O1 0.0453(7) 0.0430(7) 0.0690(8) -0.0077(6) 0.0264(6) -0.0088(5)
O2 0.0523(8) 0.0426(7) 0.0607(8) -0.0005(6) 0.0117(6) -0.0044(6)
S1 0.0796(4) 0.0460(3) 0.0538(3) 0.0122(2) 0.0403(3) 0.0161(2)
S2 0.1017(5) 0.0667(4) 0.0579(3) 0.0080(3) 0.0451(3) 0.0295(3)

loop_
_atom_type_symbol
_atom_type_description
_atom_type_scat_dispersion_real
_atom_type_scat_dispersion_imag
_atom_type_scat_source
C C 0.0033 0.0016 'International Tables Vol C Tables 4.2.6.8 and 6.1.1.4'
H H 0 0 'International Tables Vol C Tables 4.2.6.8 and 6.1.1.4'
N N 0.0061 0.0033 'International Tables Vol C Tables 4.2.6.8 and 6.1.1.4'
O O 0.0106 0.006 'International Tables Vol C Tables 4.2.6.8 and 6.1.1.4'
S S 0.1246 0.1234 'International Tables Vol C Tables 4.2.6.8 and 6.1.1.4'

loop_
_geom_angle_atom_site_label_1
_geom_angle_atom_site_label_2
_geom_angle_atom_site_label_3
_geom_angle
C2 C1 C6 121.62(15)
C2 C1 N2 131.67(15)
C6 C1 N2 106.70(14)
C1 C2 C3 116.83(18)
C1 C2 H2 121.6
C3 C2 H2 121.6
C4 C3 C2 121.55(19)
C4 C3 H3 119.2
C2 C3 H3 119.2
C5 C4 C3 121.51(18)
C5 C4 H4 119.2
C3 C4 H4 119.2
C4 C5 C6 117.15(19)
C4 C5 H5 121.4
C6 C5 H5 121.4
C5 C6 C1 121.31(17)
C5 C6 N1 131.10(17)
C1 C6 N1 107.59(14)
O1 C7 N1 127.14(15)
O1 C7 N2 126.84(15)
N1 C7 N2 106.02(14)
N1 C8 H8A 109.5
N1 C8 H8B 109.5
H8A C8 H8B 109.5
N1 C8 H8C 109.5
H8A C8 H8C 109.5
H8B C8 H8C 109.5
C16 C9 N2 120.99(14)
C16 C9 C10 122.86(14)
N2 C9 C10 116.06(13)
C11 C10 C15 118.53(16)
C11 C10 C9 120.63(15)
C15 C10 C9 120.80(15)
C12 C11 C10 120.57(19)
C12 C11 H11 119.7
C10 C11 H11 119.7
C13 C12 C11 120.2(2)
C13 C12 H12 119.9
C11 C12 H12 119.9
C14 C13 C12 119.85(18)
C14 C13 H13 120.1
C12 C13 H13 120.1
C13 C14 C15 120.6(2)
C13 C14 H14 119.7
C15 C14 H14 119.7
C14 C15 C10 120.15(19)
C14 C15 H15 119.9
C10 C15 H15 119.9
C9 C16 S1 126.72(13)
C9 C16 H16 116.6
S1 C16 H16 116.6
S1 C17 H17A 109.5
S1 C17 H17B 109.5
H17A C17 H17B 109.5
S1 C17 H17C 109.5
H17A C17 H17C 109.5
H17B C17 H17C 109.5
C19 C18 C23 121.59(17)
C19 C18 N4 131.91(17)
C23 C18 N4 106.50(15)
C18 C19 C20 116.9(2)
C18 C19 H19 121.5
C20 C19 H19 121.5
C21 C20 C19 121.6(2)
C21 C20 H20 119.2
C19 C20 H20 119.2
C22 C21 C20 121.5(2)
C22 C21 H21 119.2
C20 C21 H21 119.2
C21 C22 C23 117.4(2)
C21 C22 H22 121.3
C23 C22 H22 121.3
C22 C23 N3 131.53(18)
C22 C23 C18 121.01(19)
N3 C23 C18 107.46(14)
O2 C24 N3 127.29(16)
O2 C24 N4 126.93(15)
N3 C24 N4 105.78(14)
N3 C25 H25A 109.5
N3 C25 H25B 109.5
H25A C25 H25B 109.5
N3 C25 H25C 109.5
H25A C25 H25C 109.5
H25B C25 H25C 109.5
C33 C26 N4 120.16(15)
C33 C26 C27 123.99(15)
N4 C26 C27 115.83(14)
C28 C27 C32 118.19(17)
C28 C27 C26 120.97(16)
C32 C27 C26 120.84(16)
C29 C28 C27 120.9(2)
C29 C28 H28 119.6
C27 C28 H28 119.6
C30 C29 C28 120.0(2)
C30 C29 H29 120
C28 C29 H29 120
C31 C30 C29 120.1(2)
C31 C30 H30 120
C29 C30 H30 120
C30 C31 C32 120.4(2)
C30 C31 H31 119.8
C32 C31 H31 119.8
C31 C32 C27 120.40(19)
C31 C32 H32 119.8
C27 C32 H32 119.8
C26 C33 S2 125.37(14)
C26 C33 H33 117.3
S2 C33 H33 117.3
S2 C34 H34A 109.5
S2 C34 H34B 109.5
H34A C34 H34B 109.5
S2 C34 H34C 109.5
H34A C34 H34C 109.5
H34B C34 H34C 109.5
C7 N1 C6 110.15(14)
C7 N1 C8 123.67(16)
C6 N1 C8 126.17(16)
C7 N2 C1 109.53(13)
C7 N2 C9 122.45(13)
C1 N2 C9 126.85(13)
C24 N3 C23 110.42(14)
C24 N3 C25 123.47(17)
C23 N3 C25 125.83(16)
C24 N4 C18 109.83(13)
C24 N4 C26 123.22(14)
C18 N4 C26 126.73(14)
C16 S1 C17 100.67(10)
C33 S2 C34 101.17(12)

loop_
_geom_bond_atom_site_label_1
_geom_bond_atom_site_label_2
_geom_bond_distance
C1 C2 1.379(2)
C1 C6 1.390(2)
C1 N2 1.403(2)
C2 C3 1.389(3)
C2 H2 0.93
C3 C4 1.383(3)
C3 H3 0.93
C4 C5 1.381(3)
C4 H4 0.93
C5 C6 1.382(3)
C5 H5 0.93
C6 N1 1.392(2)
C7 O1 1.220(2)
C7 N1 1.377(2)
C7 N2 1.396(2)
C8 N1 1.440(2)
C8 H8A 0.96
C8 H8B 0.96
C8 H8C 0.96
C9 C16 1.343(2)
C9 N2 1.4265(19)
C9 C10 1.475(2)
C10 C11 1.389(2)
C10 C15 1.396(2)
C11 C12 1.383(3)
C11 H11 0.93
C12 C13 1.377(3)
C12 H12 0.93
C13 C14 1.370(3)
C13 H13 0.93
C14 C15 1.384(3)
C14 H14 0.93
C15 H15 0.93
C16 S1 1.7292(17)
C16 H16 0.93
C17 S1 1.784(2)
C17 H17A 0.96
C17 H17B 0.96
C17 H17C 0.96
C18 C19 1.376(3)
C18 C23 1.391(2)
C18 N4 1.402(2)
C19 C20 1.388(3)
C19 H19 0.93
C20 C21 1.379(4)
C20 H20 0.93
C21 C22 1.376(4)
C21 H21 0.93
C22 C23 1.384(3)
C22 H22 0.93
C23 N3 1.387(2)
C24 O2 1.219(2)
C24 N3 1.376(2)
C24 N4 1.390(2)
C25 N3 1.448(2)
C25 H25A 0.96
C25 H25B 0.96
C25 H25C 0.96
C26 C33 1.337(2)
C26 N4 1.426(2)
C26 C27 1.477(2)
C27 C28 1.387(2)
C27 C32 1.391(2)
C28 C29 1.382(3)
C28 H28 0.93
C29 C30 1.370(3)
C29 H29 0.93
C30 C31 1.366(3)
C30 H30 0.93
C31 C32 1.385(3)
C31 H31 0.93
C32 H32 0.93
C33 S2 1.7315(19)
C33 H33 0.93
C34 S2 1.770(3)
C34 H34A 0.96
C34 H34B 0.96
C34 H34C 0.96
